data_4303190
loop_
_publ_author_name
'Daniel L. Reger'
'Agota Debreczeni'
'Bryn Reinecke'
'Vitaly Rassolov'
'Mark D. Smith'
'Radu F. Semeniuc'

_publ_contact_author_address
;
Department of Chemistry and Biochemistry
University of South Carolina
Columbia, South Carolina 29208
USA
;
_publ_contact_author_email reger@mail.chem.sc.edu
_publ_contact_author_fax '1 803 777 9521'
_publ_contact_author_name 'Professor Daniel L. Reger'
_publ_contact_author_phone '1 803 777 2587'
_publ_section_title
;
Highly Organized Structures and Unusual Magnetic Properties of Paddlewheel
Copper(II) Carboxylate Dimers Containing the \p-\p Stacking,
1,8-Naphthalimide Synthon
;
_journal_name_full 'Inorganic Chemistry'
_journal_page_first 8911
_journal_page_last 8924
_journal_paper_doi 10.1021/ic901138h
_journal_volume 48
_journal_year 2009
_chemical_formula_moiety 'C70 H50 Cu2 N6 O16, 2(C H2 Cl2), C H4 O'
_chemical_formula_sum 'C73 H58 Cl4 Cu2 N6 O17'
_chemical_formula_weight 1560.13
_chemical_name_systematic
; 
 ? 
;
_space_group_IT_number 2
_symmetry_cell_setting triclinic
_symmetry_space_group_name_Hall '-P 1'
_symmetry_space_group_name_H-M 'P -1'
_atom_sites_solution_hydrogens geom
_atom_sites_solution_primary direct
_atom_sites_solution_secondary difmap
_audit_creation_method SHELXL-97
_cell_angle_alpha 91.8070(10)
_cell_angle_beta 108.7970(10)
_cell_angle_gamma 101.0450(10)
_cell_formula_units_Z 1
_cell_length_a 10.3790(5)
_cell_length_b 12.0345(6)
_cell_length_c 14.4327(7)
_cell_measurement_reflns_used 5951
_cell_measurement_temperature 150(1)
_cell_measurement_theta_max 25.078
_cell_measurement_theta_min 2.402
_cell_volume 1666.51(14)
_computing_cell_refinement 'SAINT+ NT V6.22 (Bruker, 2001)'
_computing_data_collection 'SMART NT V5.625 (Bruker, 1998)'
_computing_data_reduction 'SAINT+ NT V6.22'
_computing_molecular_graphics 'SHELXTL V6.1 (Sheldrick, 2000)'
_computing_publication_material 'SHELXTL V6.1'
_computing_structure_refinement 'SHELXL-97 (Sheldrick, 1997)'
_computing_structure_solution 'SHELXS-97 (Sheldrick, 1990)'
_diffrn_ambient_temperature 150(1)
_diffrn_measured_fraction_theta_full 0.996
_diffrn_measured_fraction_theta_max 0.996
_diffrn_measurement_device_type 'Bruker SMART APEX CCD diffractometer'
_diffrn_measurement_method 'omega scans'
_diffrn_radiation_monochromator graphite
_diffrn_radiation_source 'fine-focus sealed tube'
_diffrn_radiation_type MoK\a
_diffrn_radiation_wavelength 0.71073
_diffrn_reflns_av_R_equivalents 0.0465
_diffrn_reflns_av_sigmaI/netI 0.0531
_diffrn_reflns_limit_h_max 12
_diffrn_reflns_limit_h_min -12
_diffrn_reflns_limit_k_max 14
_diffrn_reflns_limit_k_min -14
_diffrn_reflns_limit_l_max 17
_diffrn_reflns_limit_l_min -17
_diffrn_reflns_number 15615
_diffrn_reflns_theta_full 25.09
_diffrn_reflns_theta_max 25.09
_diffrn_reflns_theta_min 1.73
_exptl_absorpt_coefficient_mu 0.877
_exptl_absorpt_correction_type none
_exptl_crystal_colour blue-green
_exptl_crystal_density_diffrn 1.555
_exptl_crystal_density_meas 0
_exptl_crystal_density_method 'not measured'
_exptl_crystal_description prism
_exptl_crystal_F_000 800
_exptl_crystal_size_max 0.46
_exptl_crystal_size_mid 0.22
_exptl_crystal_size_min 0.20
_refine_diff_density_max 0.759
_refine_diff_density_min -0.489
_refine_diff_density_rms 0.079
_refine_ls_extinction_method none
_refine_ls_goodness_of_fit_ref 1.045
_refine_ls_hydrogen_treatment constr
_refine_ls_matrix_type full
_refine_ls_number_parameters 469
_refine_ls_number_reflns 5892
_refine_ls_number_restraints 0
_refine_ls_restrained_S_all 1.045
_refine_ls_R_factor_all 0.0522
_refine_ls_R_factor_gt 0.0434
_refine_ls_shift/su_max 0.001
_refine_ls_shift/su_mean 0.000
_refine_ls_structure_factor_coef Fsqd
_refine_ls_weighting_details 'calc w=1/[\s^2^(Fo^2^)+(0.0655P)^2^+0.0000P] where P=(Fo^2^+2Fc^2^)/3'
_refine_ls_weighting_scheme calc
_refine_ls_wR_factor_gt 0.1128
_refine_ls_wR_factor_ref 0.1177
_reflns_number_gt 4890
_reflns_number_total 5892
_reflns_threshold_expression >2sigma(I)
_cod_data_source_file ic901138h_si_001_2.cif
_cod_data_source_block 1
_cod_depositor_comments
;
The following automatic conversions were performed:
'_symmetry_cell_setting' value 'Triclinic' changed to 'triclinic'
according to '/home/saulius/struct/CIF-dictionaries/cif_core.dic'
dictionary named 'cif_core.dic' version 2.4.1 from 2010-06-29.

Automatic conversion script
Id: cif_fix_enum 1527 2010-12-29 10:47:43Z saulius 
;
_cod_database_code 4303190

loop_
_symmetry_equiv_pos_as_xyz
'x, y, z'
'-x, -y, -z'

loop_
_atom_site_label
_atom_site_type_symbol
_atom_site_fract_x
_atom_site_fract_y
_atom_site_fract_z
_atom_site_U_iso_or_equiv
_atom_site_adp_type
_atom_site_occupancy
_atom_site_symmetry_multiplicity
_atom_site_calc_flag
_atom_site_refinement_flags
_atom_site_disorder_assembly
_atom_site_disorder_group
Cu1 Cu 0.38649(3) 0.42811(3) 0.50159(2) 0.01917(12) Uani 1 1 d . . .
C1 C 0.4763(3) 0.7571(2) 0.9350(2) 0.0264(7) Uani 1 1 d . . .
C2 C 0.4525(3) 0.8335(2) 1.0074(2) 0.0269(7) Uani 1 1 d . . .
C3 C 0.3386(3) 0.8863(2) 0.9787(2) 0.0312(7) Uani 1 1 d . . .
C4 C 0.2456(3) 0.8696(3) 0.8805(2) 0.0325(8) Uani 1 1 d . . .
C5 C 0.2665(3) 0.7923(3) 0.8072(2) 0.0315(7) Uani 1 1 d . . .
C6 C 0.5447(4) 0.8523(3) 1.1020(2) 0.0393(8) Uani 1 1 d . . .
H6 H 0.6214 0.8158 1.1201 0.047 Uiso 1 1 calc R . .
C7 C 0.5256(5) 0.9254(3) 1.1722(3) 0.0513(11) Uani 1 1 d . . .
H7 H 0.5894 0.9383 1.2376 0.062 Uiso 1 1 calc R . .
C8 C 0.4167(5) 0.9771(3) 1.1465(3) 0.0525(12) Uani 1 1 d . . .
H8 H 0.4048 1.0257 1.1948 0.063 Uiso 1 1 calc R . .
C9 C 0.3196(4) 0.9614(3) 1.0499(3) 0.0443(10) Uani 1 1 d . . .
C10 C 0.2081(5) 1.0166(3) 1.0186(4) 0.0586(12) Uani 1 1 d . . .
H10 H 0.1935 1.0662 1.0649 0.070 Uiso 1 1 calc R . .
C11 C 0.1205(5) 1.0015(3) 0.9246(4) 0.0595(12) Uani 1 1 d . . .
H11 H 0.0471 1.0415 0.9061 0.071 Uiso 1 1 calc R . .
C12 C 0.1371(4) 0.9259(3) 0.8526(3) 0.0499(10) Uani 1 1 d . . .
H12 H 0.0745 0.9148 0.7868 0.060 Uiso 1 1 calc R . .
C13 C 0.3941(3) 0.6554(2) 0.7704(2) 0.0291(7) Uani 1 1 d . . .
H13A H 0.3021 0.6208 0.7213 0.035 Uiso 1 1 calc R . .
H13B H 0.4329 0.5937 0.8058 0.035 Uiso 1 1 calc R . .
C14 C 0.4909(3) 0.7124(2) 0.7176(2) 0.0273(7) Uani 1 1 d . . .
H14A H 0.4530 0.7752 0.6836 0.033 Uiso 1 1 calc R . .
H14B H 0.5833 0.7457 0.7668 0.033 Uiso 1 1 calc R . .
C15 C 0.5083(3) 0.6305(2) 0.64359(19) 0.0216(6) Uani 1 1 d . . .
C16 C 0.1131(3) 0.7289(2) 0.1136(2) 0.0269(7) Uani 1 1 d . . .
C17 C 0.0532(3) 0.6795(2) 0.0098(2) 0.0267(7) Uani 1 1 d . . .
C18 C 0.1231(3) 0.6078(2) -0.0275(2) 0.0251(6) Uani 1 1 d . . .
C19 C 0.2478(3) 0.5813(2) 0.0340(2) 0.0243(6) Uani 1 1 d . . .
C20 C 0.3101(3) 0.6309(2) 0.1376(2) 0.0269(7) Uani 1 1 d . . .
C21 C -0.0691(3) 0.7027(3) -0.0502(2) 0.0357(8) Uani 1 1 d . . .
H21 H -0.1176 0.7480 -0.0243 0.043 Uiso 1 1 calc R . .
C22 C -0.1226(3) 0.6594(3) -0.1500(2) 0.0405(8) Uani 1 1 d . . .
H22 H -0.2059 0.6777 -0.1916 0.049 Uiso 1 1 calc R . .
C23 C -0.0566(3) 0.5916(3) -0.1878(2) 0.0369(8) Uani 1 1 d . . .
H23 H -0.0940 0.5638 -0.2555 0.044 Uiso 1 1 calc R . .
C24 C 0.0668(3) 0.5623(2) -0.1275(2) 0.0297(7) Uani 1 1 d . . .
C25 C 0.1373(3) 0.4889(3) -0.1622(2) 0.0333(8) Uani 1 1 d . . .
H25 H 0.1017 0.4582 -0.2292 0.040 Uiso 1 1 calc R . .
C26 C 0.2548(4) 0.4619(3) -0.1010(2) 0.0352(8) Uani 1 1 d . . .
H26 H 0.2989 0.4111 -0.1253 0.042 Uiso 1 1 calc R . .
C27 C 0.3119(3) 0.5084(3) -0.0021(2) 0.0301(7) Uani 1 1 d . . .
H27 H 0.3946 0.4896 0.0399 0.036 Uiso 1 1 calc R . .
C28 C 0.3045(3) 0.7623(2) 0.2702(2) 0.0275(7) Uani 1 1 d . . .
H28A H 0.2844 0.8394 0.2707 0.033 Uiso 1 1 calc R . .
H28B H 0.4069 0.7709 0.2902 0.033 Uiso 1 1 calc R . .
C29 C 0.2520(3) 0.6974(2) 0.3452(2) 0.0268(7) Uani 1 1 d . . .
H29A H 0.2482 0.7533 0.3956 0.032 Uiso 1 1 calc R . .
H29B H 0.1558 0.6539 0.3111 0.032 Uiso 1 1 calc R . .
C30 C 0.3398(3) 0.6163(2) 0.39625(19) 0.0224(6) Uani 1 1 d . . .
C31 C 0.2490(3) 0.2977(3) 0.6336(2) 0.0322(7) Uani 1 1 d . . .
H31 H 0.3354 0.3347 0.6810 0.039 Uiso 1 1 calc R . .
C32 C 0.1520(4) 0.2297(3) 0.6649(3) 0.0407(8) Uani 1 1 d . . .
H32 H 0.1707 0.2213 0.7329 0.049 Uiso 1 1 calc R . .
C33 C 0.0276(4) 0.1737(4) 0.5968(3) 0.0557(11) Uani 1 1 d . . .
H33 H -0.0405 0.1258 0.6169 0.067 Uiso 1 1 calc R . .
C34 C 0.0037(4) 0.1886(4) 0.4986(3) 0.0678(13) Uani 1 1 d . . .
H34 H -0.0809 0.1511 0.4496 0.081 Uiso 1 1 calc R . .
C35 C 0.1061(4) 0.2596(3) 0.4736(3) 0.0463(9) Uani 1 1 d . . .
H35 H 0.0894 0.2699 0.4061 0.056 Uiso 1 1 calc R . .
N1 N 0.3761(2) 0.73671(19) 0.84064(17) 0.0244(5) Uani 1 1 d . . .
N2 N 0.2400(2) 0.70454(19) 0.16931(16) 0.0245(5) Uani 1 1 d . . .
N3 N 0.2257(2) 0.31396(19) 0.53804(17) 0.0248(5) Uani 1 1 d . . .
O1 O 0.5761(2) 0.71385(18) 0.95393(16) 0.0384(6) Uani 1 1 d . . .
O2 O 0.1930(3) 0.7777(2) 0.72112(17) 0.0505(7) Uani 1 1 d . . .
O3 O 0.4162(2) 0.54073(16) 0.61318(14) 0.0256(5) Uani 1 1 d . . .
O4 O 0.6116(2) 0.65978(16) 0.61478(13) 0.0268(5) Uani 1 1 d . . .
O5 O 0.0579(2) 0.79030(18) 0.15021(16) 0.0373(5) Uani 1 1 d . . .
O6 O 0.4175(2) 0.61133(18) 0.19349(15) 0.0376(5) Uani 1 1 d . . .
O7 O 0.2774(2) 0.52393(16) 0.41490(14) 0.0264(5) Uani 1 1 d . . .
O8 O 0.4695(2) 0.64955(16) 0.42052(14) 0.0245(4) Uani 1 1 d . . .
C36 C 0.6435(5) 0.9019(4) 0.5448(3) 0.0746(14) Uani 1 1 d . . .
H36A H 0.5470 0.8925 0.5458 0.089 Uiso 1 1 calc R . .
H36B H 0.6563 0.8265 0.5247 0.089 Uiso 1 1 calc R . .
Cl1 Cl 0.66632(13) 0.99655(11) 0.45758(9) 0.0782(4) Uani 1 1 d . . .
Cl2 Cl 0.76005(13) 0.94957(9) 0.66301(8) 0.0704(3) Uani 1 1 d . . .
C1S C 0.0413(19) 0.5250(16) 0.5220(17) 0.099(6) Uani 0.50 1 d P . .
O1S O -0.0011(9) 0.5069(8) 0.4186(7) 0.123(3) Uani 0.50 1 d P . .

loop_
_atom_site_aniso_label
_atom_site_aniso_U_11
_atom_site_aniso_U_22
_atom_site_aniso_U_33
_atom_site_aniso_U_23
_atom_site_aniso_U_13
_atom_site_aniso_U_12
Cu1 0.0203(2) 0.0191(2) 0.01762(19) -0.00090(13) 0.00809(15) 0.00024(14)
C1 0.0342(18) 0.0198(15) 0.0258(16) 0.0034(12) 0.0113(14) 0.0048(14)
C2 0.0401(19) 0.0170(15) 0.0267(16) 0.0018(12) 0.0182(14) 0.0012(13)
C3 0.043(2) 0.0204(16) 0.0391(19) 0.0008(13) 0.0283(16) 0.0014(14)
C4 0.0345(19) 0.0230(16) 0.052(2) 0.0097(14) 0.0275(17) 0.0094(14)
C5 0.0312(18) 0.0332(18) 0.0331(18) 0.0073(14) 0.0144(15) 0.0066(14)
C6 0.055(2) 0.0289(18) 0.0299(18) 0.0030(14) 0.0175(17) -0.0053(16)
C7 0.081(3) 0.039(2) 0.032(2) -0.0057(16) 0.031(2) -0.013(2)
C8 0.092(3) 0.0262(19) 0.045(2) -0.0144(16) 0.051(2) -0.018(2)
C9 0.066(3) 0.0183(17) 0.068(3) 0.0009(16) 0.054(2) -0.0001(16)
C10 0.074(3) 0.032(2) 0.098(4) 0.005(2) 0.067(3) 0.012(2)
C11 0.059(3) 0.035(2) 0.116(4) 0.021(2) 0.060(3) 0.027(2)
C12 0.044(2) 0.041(2) 0.080(3) 0.0208(19) 0.035(2) 0.0177(18)
C13 0.0356(18) 0.0270(17) 0.0276(16) -0.0047(13) 0.0171(14) 0.0036(14)
C14 0.0314(17) 0.0239(16) 0.0274(16) -0.0033(12) 0.0138(14) 0.0019(13)
C15 0.0255(16) 0.0219(15) 0.0163(14) 0.0001(11) 0.0060(12) 0.0047(13)
C16 0.0271(17) 0.0214(16) 0.0314(16) 0.0066(13) 0.0088(14) 0.0044(13)
C17 0.0264(17) 0.0227(16) 0.0289(16) 0.0065(12) 0.0065(13) 0.0044(13)
C18 0.0260(17) 0.0198(15) 0.0260(15) 0.0050(12) 0.0074(13) -0.0013(12)
C19 0.0288(17) 0.0184(15) 0.0241(15) 0.0038(12) 0.0075(13) 0.0034(12)
C20 0.0292(18) 0.0209(16) 0.0291(16) 0.0063(12) 0.0070(14) 0.0060(13)
C21 0.0317(19) 0.0302(18) 0.0413(19) 0.0052(14) 0.0063(15) 0.0080(14)
C22 0.0269(18) 0.042(2) 0.040(2) 0.0071(16) -0.0050(15) 0.0062(15)
C23 0.035(2) 0.0365(19) 0.0250(17) 0.0022(14) -0.0017(15) -0.0043(15)
C24 0.0318(18) 0.0243(16) 0.0278(16) 0.0065(13) 0.0077(14) -0.0029(13)
C25 0.041(2) 0.0285(17) 0.0259(16) 0.0006(13) 0.0123(15) -0.0046(15)
C26 0.047(2) 0.0253(17) 0.0353(18) -0.0019(14) 0.0192(16) 0.0037(15)
C27 0.0324(18) 0.0268(17) 0.0311(17) 0.0065(13) 0.0089(14) 0.0085(14)
C28 0.0350(18) 0.0190(15) 0.0241(15) -0.0003(12) 0.0054(13) 0.0035(13)
C29 0.0297(17) 0.0280(17) 0.0227(15) 0.0022(12) 0.0075(13) 0.0087(13)
C30 0.0277(17) 0.0252(16) 0.0146(14) -0.0032(11) 0.0078(12) 0.0056(13)
C31 0.0290(18) 0.0349(18) 0.0310(17) 0.0024(14) 0.0113(14) 0.0011(14)
C32 0.038(2) 0.047(2) 0.0387(19) 0.0149(16) 0.0183(17) 0.0035(17)
C33 0.036(2) 0.068(3) 0.059(3) 0.025(2) 0.0181(19) -0.0056(19)
C34 0.043(2) 0.087(3) 0.049(2) 0.021(2) 0.0024(19) -0.025(2)
C35 0.040(2) 0.058(2) 0.0315(19) 0.0091(17) 0.0078(16) -0.0069(18)
N1 0.0295(14) 0.0216(13) 0.0250(13) -0.0020(10) 0.0132(11) 0.0060(11)
N2 0.0289(14) 0.0195(13) 0.0218(13) 0.0027(10) 0.0044(11) 0.0039(11)
N3 0.0239(14) 0.0237(13) 0.0260(13) 0.0036(10) 0.0104(11) -0.0001(11)
O1 0.0421(14) 0.0348(13) 0.0390(13) 0.0031(10) 0.0088(11) 0.0185(11)
O2 0.0415(15) 0.0689(18) 0.0360(14) 0.0052(12) 0.0035(12) 0.0163(13)
O3 0.0309(12) 0.0229(11) 0.0246(10) -0.0029(8) 0.0146(9) 0.0014(9)
O4 0.0273(11) 0.0287(11) 0.0218(10) -0.0059(8) 0.0095(9) -0.0007(9)
O5 0.0382(13) 0.0348(13) 0.0387(13) -0.0005(10) 0.0090(11) 0.0150(11)
O6 0.0395(14) 0.0404(13) 0.0292(12) 0.0000(10) 0.0010(11) 0.0185(11)
O7 0.0246(11) 0.0266(11) 0.0264(11) 0.0060(9) 0.0074(9) 0.0033(9)
O8 0.0237(11) 0.0223(11) 0.0257(11) 0.0050(8) 0.0068(9) 0.0032(9)
C36 0.070(3) 0.043(2) 0.102(4) 0.002(2) 0.028(3) -0.005(2)
Cl1 0.0722(8) 0.0787(8) 0.0744(8) 0.0079(6) 0.0257(6) -0.0074(6)
Cl2 0.0953(9) 0.0517(6) 0.0692(7) -0.0090(5) 0.0474(7) -0.0052(6)
C1S 0.14(2) 0.094(15) 0.118(18) 0.034(10) 0.097(16) 0.049(11)
O1S 0.106(7) 0.137(8) 0.139(8) 0.026(7) 0.052(6) 0.034(6)

loop_
_atom_type_symbol
_atom_type_description
_atom_type_scat_dispersion_real
_atom_type_scat_dispersion_imag
_atom_type_scat_source
C C 0.0033 0.0016 'International Tables Vol C Tables 4.2.6.8 and 6.1.1.4'
H H 0.0000 0.0000 'International Tables Vol C Tables 4.2.6.8 and 6.1.1.4'
N N 0.0061 0.0033 'International Tables Vol C Tables 4.2.6.8 and 6.1.1.4'
O O 0.0106 0.0060 'International Tables Vol C Tables 4.2.6.8 and 6.1.1.4'
Cu Cu 0.3201 1.2651 'International Tables Vol C Tables 4.2.6.8 and 6.1.1.4'
Cl Cl 0.1484 0.1585 'International Tables Vol C Tables 4.2.6.8 and 6.1.1.4'

loop_
_geom_angle_atom_site_label_1
_geom_angle_atom_site_label_2
_geom_angle_atom_site_label_3
_geom_angle
_geom_angle_site_symmetry_1
_geom_angle_site_symmetry_3
_geom_angle_publ_flag
O7 Cu1 O4 89.40(8) . 2_666 ?
O7 Cu1 O8 167.07(8) . 2_666 ?
O4 Cu1 O8 86.66(8) 2_666 2_666 ?
O7 Cu1 O3 88.06(8) . . ?
O4 Cu1 O3 167.66(8) 2_666 . ?
O8 Cu1 O3 93.18(8) 2_666 . ?
O7 Cu1 N3 101.36(9) . . ?
O4 Cu1 N3 100.28(8) 2_666 . ?
O8 Cu1 N3 91.46(8) 2_666 . ?
O3 Cu1 N3 92.06(8) . . ?
O7 Cu1 Cu1 87.33(6) . 2_666 ?
O4 Cu1 Cu1 88.58(6) 2_666 2_666 ?
O8 Cu1 Cu1 80.28(6) 2_666 2_666 ?
O3 Cu1 Cu1 79.25(6) . 2_666 ?
N3 Cu1 Cu1 167.57(7) . 2_666 ?
O1 C1 N1 120.3(3) . . ?
O1 C1 C2 123.1(3) . . ?
N1 C1 C2 116.6(3) . . ?
C6 C2 C3 121.1(3) . . ?
C6 C2 C1 118.8(3) . . ?
C3 C2 C1 120.1(3) . . ?
C2 C3 C4 121.2(3) . . ?
C2 C3 C9 118.8(3) . . ?
C4 C3 C9 119.9(3) . . ?
C12 C4 C3 120.5(3) . . ?
C12 C4 C5 120.0(3) . . ?
C3 C4 C5 119.5(3) . . ?
O2 C5 N1 120.5(3) . . ?
O2 C5 C4 122.5(3) . . ?
N1 C5 C4 117.0(3) . . ?
C2 C6 C7 120.1(4) . . ?
C2 C6 H6 120.0 . . ?
C7 C6 H6 120.0 . . ?
C8 C7 C6 119.9(4) . . ?
C8 C7 H7 120.1 . . ?
C6 C7 H7 120.1 . . ?
C7 C8 C9 122.2(3) . . ?
C7 C8 H8 118.9 . . ?
C9 C8 H8 118.9 . . ?
C10 C9 C8 124.4(3) . . ?
C10 C9 C3 117.8(4) . . ?
C8 C9 C3 117.8(3) . . ?
C11 C10 C9 122.2(4) . . ?
C11 C10 H10 118.9 . . ?
C9 C10 H10 118.9 . . ?
C10 C11 C12 120.9(4) . . ?
C10 C11 H11 119.6 . . ?
C12 C11 H11 119.6 . . ?
C4 C12 C11 118.8(4) . . ?
C4 C12 H12 120.6 . . ?
C11 C12 H12 120.6 . . ?
N1 C13 C14 111.6(2) . . ?
N1 C13 H13A 109.3 . . ?
C14 C13 H13A 109.3 . . ?
N1 C13 H13B 109.3 . . ?
C14 C13 H13B 109.3 . . ?
H13A C13 H13B 108.0 . . ?
C15 C14 C13 112.4(2) . . ?
C15 C14 H14A 109.1 . . ?
C13 C14 H14A 109.1 . . ?
C15 C14 H14B 109.1 . . ?
C13 C14 H14B 109.1 . . ?
H14A C14 H14B 107.9 . . ?
O3 C15 O4 125.5(2) . . ?
O3 C15 C14 117.2(2) . . ?
O4 C15 C14 117.2(2) . . ?
O5 C16 N2 120.2(3) . . ?
O5 C16 C17 122.8(3) . . ?
N2 C16 C17 117.0(2) . . ?
C21 C17 C18 120.2(3) . . ?
C21 C17 C16 120.1(3) . . ?
C18 C17 C16 119.6(3) . . ?
C19 C18 C24 119.7(3) . . ?
C19 C18 C17 120.8(3) . . ?
C24 C18 C17 119.5(3) . . ?
C27 C19 C18 120.2(3) . . ?
C27 C19 C20 119.4(3) . . ?
C18 C19 C20 120.4(3) . . ?
O6 C20 N2 120.6(3) . . ?
O6 C20 C19 123.0(3) . . ?
N2 C20 C19 116.4(3) . . ?
C17 C21 C22 119.9(3) . . ?
C17 C21 H21 120.0 . . ?
C22 C21 H21 120.0 . . ?
C23 C22 C21 120.9(3) . . ?
C23 C22 H22 119.6 . . ?
C21 C22 H22 119.6 . . ?
C22 C23 C24 120.8(3) . . ?
C22 C23 H23 119.6 . . ?
C24 C23 H23 119.6 . . ?
C23 C24 C18 118.6(3) . . ?
C23 C24 C25 123.1(3) . . ?
C18 C24 C25 118.3(3) . . ?
C26 C25 C24 121.0(3) . . ?
C26 C25 H25 119.5 . . ?
C24 C25 H25 119.5 . . ?
C25 C26 C27 120.7(3) . . ?
C25 C26 H26 119.6 . . ?
C27 C26 H26 119.6 . . ?
C19 C27 C26 120.0(3) . . ?
C19 C27 H27 120.0 . . ?
C26 C27 H27 120.0 . . ?
N2 C28 C29 112.7(2) . . ?
N2 C28 H28A 109.0 . . ?
C29 C28 H28A 109.0 . . ?
N2 C28 H28B 109.0 . . ?
C29 C28 H28B 109.0 . . ?
H28A C28 H28B 107.8 . . ?
C30 C29 C28 114.5(2) . . ?
C30 C29 H29A 108.6 . . ?
C28 C29 H29A 108.6 . . ?
C30 C29 H29B 108.6 . . ?
C28 C29 H29B 108.6 . . ?
H29A C29 H29B 107.6 . . ?
O8 C30 O7 125.6(3) . . ?
O8 C30 C29 116.9(3) . . ?
O7 C30 C29 117.4(3) . . ?
N3 C31 C32 122.3(3) . . ?
N3 C31 H31 118.9 . . ?
C32 C31 H31 118.9 . . ?
C31 C32 C33 119.4(3) . . ?
C31 C32 H32 120.3 . . ?
C33 C32 H32 120.3 . . ?
C32 C33 C34 118.7(3) . . ?
C32 C33 H33 120.7 . . ?
C34 C33 H33 120.7 . . ?
C35 C34 C33 118.2(4) . . ?
C35 C34 H34 120.9 . . ?
C33 C34 H34 120.9 . . ?
N3 C35 C34 123.9(3) . . ?
N3 C35 H35 118.1 . . ?
C34 C35 H35 118.1 . . ?
C5 N1 C1 125.1(2) . . ?
C5 N1 C13 117.8(2) . . ?
C1 N1 C13 117.0(2) . . ?
C16 N2 C20 125.6(2) . . ?
C16 N2 C28 116.4(2) . . ?
C20 N2 C28 118.0(2) . . ?
C35 N3 C31 117.6(3) . . ?
C35 N3 Cu1 124.8(2) . . ?
C31 N3 Cu1 117.69(19) . . ?
C15 O3 Cu1 128.34(17) . . ?
C15 O4 Cu1 117.59(17) . 2_666 ?
C30 O7 Cu1 119.07(18) . . ?
C30 O8 Cu1 127.25(19) . 2_666 ?
Cl2 C36 Cl1 112.4(2) . . ?
Cl2 C36 H36A 109.1 . . ?
Cl1 C36 H36A 109.1 . . ?
Cl2 C36 H36B 109.1 . . ?
Cl1 C36 H36B 109.1 . . ?
H36A C36 H36B 107.9 . . ?

loop_
_geom_bond_atom_site_label_1
_geom_bond_atom_site_label_2
_geom_bond_distance
_geom_bond_site_symmetry_2
_geom_bond_publ_flag
Cu1 O7 1.9634(19) . ?
Cu1 O4 1.9639(18) 2_666 ?
Cu1 O8 1.9722(19) 2_666 ?
Cu1 O3 1.9769(18) . ?
Cu1 N3 2.164(2) . ?
Cu1 Cu1 2.6572(6) 2_666 ?
C1 O1 1.204(3) . ?
C1 N1 1.402(4) . ?
C1 C2 1.481(4) . ?
C2 C6 1.374(4) . ?
C2 C3 1.400(4) . ?
C3 C4 1.417(5) . ?
C3 C9 1.433(4) . ?
C4 C12 1.381(5) . ?
C4 C5 1.481(4) . ?
C5 O2 1.217(4) . ?
C5 N1 1.391(4) . ?
C6 C7 1.407(5) . ?
C6 H6 0.9500 . ?
C7 C8 1.347(6) . ?
C7 H7 0.9500 . ?
C8 C9 1.414(6) . ?
C8 H8 0.9500 . ?
C9 C10 1.400(6) . ?
C10 C11 1.351(6) . ?
C10 H10 0.9500 . ?
C11 C12 1.433(5) . ?
C11 H11 0.9500 . ?
C12 H12 0.9500 . ?
C13 N1 1.466(3) . ?
C13 C14 1.525(4) . ?
C13 H13A 0.9900 . ?
C13 H13B 0.9900 . ?
C14 C15 1.508(4) . ?
C14 H14A 0.9900 . ?
C14 H14B 0.9900 . ?
C15 O3 1.256(3) . ?
C15 O4 1.264(3) . ?
C16 O5 1.219(3) . ?
C16 N2 1.395(4) . ?
C16 C17 1.479(4) . ?
C17 C21 1.372(4) . ?
C17 C18 1.422(4) . ?
C18 C19 1.414(4) . ?
C18 C24 1.417(4) . ?
C19 C27 1.379(4) . ?
C19 C20 1.477(4) . ?
C20 O6 1.217(3) . ?
C20 N2 1.400(4) . ?
C21 C22 1.408(4) . ?
C21 H21 0.9500 . ?
C22 C23 1.364(5) . ?
C22 H22 0.9500 . ?
C23 C24 1.413(4) . ?
C23 H23 0.9500 . ?
C24 C25 1.422(4) . ?
C25 C26 1.360(4) . ?
C25 H25 0.9500 . ?
C26 C27 1.407(4) . ?
C26 H26 0.9500 . ?
C27 H27 0.9500 . ?
C28 N2 1.477(3) . ?
C28 C29 1.533(4) . ?
C28 H28A 0.9900 . ?
C28 H28B 0.9900 . ?
C29 C30 1.510(4) . ?
C29 H29A 0.9900 . ?
C29 H29B 0.9900 . ?
C30 O8 1.255(3) . ?
C30 O7 1.259(3) . ?
C31 N3 1.349(4) . ?
C31 C32 1.374(4) . ?
C31 H31 0.9500 . ?
C32 C33 1.377(5) . ?
C32 H32 0.9500 . ?
C33 C34 1.381(5) . ?
C33 H33 0.9500 . ?
C34 C35 1.381(5) . ?
C34 H34 0.9500 . ?
C35 N3 1.319(4) . ?
C35 H35 0.9500 . ?
O4 Cu1 1.9639(18) 2_666 ?
O8 Cu1 1.9722(19) 2_666 ?
C36 Cl2 1.745(5) . ?
C36 Cl1 1.766(5) . ?
C36 H36A 0.9900 . ?
C36 H36B 0.9900 . ?
C1S C1S 0.96(3) 2_566 ?
C1S O1S 1.41(2) . ?

loop_
_geom_torsion_atom_site_label_1
_geom_torsion_atom_site_label_2
_geom_torsion_atom_site_label_3
_geom_torsion_atom_site_label_4
_geom_torsion
_geom_torsion_site_symmetry_1
_geom_torsion_site_symmetry_2
_geom_torsion_site_symmetry_3
_geom_torsion_site_symmetry_4
_geom_torsion_publ_flag
O1 C1 C2 C6 -3.1(4) . . . . ?
N1 C1 C2 C6 177.3(3) . . . . ?
O1 C1 C2 C3 176.1(3) . . . . ?
N1 C1 C2 C3 -3.5(4) . . . . ?
C6 C2 C3 C4 178.3(3) . . . . ?
C1 C2 C3 C4 -0.9(4) . . . . ?
C6 C2 C3 C9 0.3(4) . . . . ?
C1 C2 C3 C9 -178.9(2) . . . . ?
C2 C3 C4 C12 -177.4(3) . . . . ?
C9 C3 C4 C12 0.6(4) . . . . ?
C2 C3 C4 C5 1.7(4) . . . . ?
C9 C3 C4 C5 179.7(3) . . . . ?
C12 C4 C5 O2 1.8(5) . . . . ?
C3 C4 C5 O2 -177.3(3) . . . . ?
C12 C4 C5 N1 -178.9(3) . . . . ?
C3 C4 C5 N1 2.1(4) . . . . ?
C3 C2 C6 C7 0.1(4) . . . . ?
C1 C2 C6 C7 179.3(3) . . . . ?
C2 C6 C7 C8 0.0(5) . . . . ?
C6 C7 C8 C9 -0.5(5) . . . . ?
C7 C8 C9 C10 -177.4(3) . . . . ?
C7 C8 C9 C3 0.9(5) . . . . ?
C2 C3 C9 C10 177.6(3) . . . . ?
C4 C3 C9 C10 -0.4(4) . . . . ?
C2 C3 C9 C8 -0.8(4) . . . . ?
C4 C3 C9 C8 -178.8(3) . . . . ?
C8 C9 C10 C11 177.8(3) . . . . ?
C3 C9 C10 C11 -0.4(5) . . . . ?
C9 C10 C11 C12 1.1(6) . . . . ?
C3 C4 C12 C11 0.0(5) . . . . ?
C5 C4 C12 C11 -179.0(3) . . . . ?
C10 C11 C12 C4 -0.9(5) . . . . ?
N1 C13 C14 C15 -178.8(2) . . . . ?
C13 C14 C15 O3 20.4(4) . . . . ?
C13 C14 C15 O4 -162.0(3) . . . . ?
O5 C16 C17 C21 0.5(5) . . . . ?
N2 C16 C17 C21 -178.0(3) . . . . ?
O5 C16 C17 C18 -179.5(3) . . . . ?
N2 C16 C17 C18 2.0(4) . . . . ?
C21 C17 C18 C19 -178.7(3) . . . . ?
C16 C17 C18 C19 1.3(4) . . . . ?
C21 C17 C18 C24 1.2(4) . . . . ?
C16 C17 C18 C24 -178.8(2) . . . . ?
C24 C18 C19 C27 -2.3(4) . . . . ?
C17 C18 C19 C27 177.7(3) . . . . ?
C24 C18 C19 C20 178.1(3) . . . . ?
C17 C18 C19 C20 -2.0(4) . . . . ?
C27 C19 C20 O6 0.7(4) . . . . ?
C18 C19 C20 O6 -179.7(3) . . . . ?
C27 C19 C20 N2 179.8(2) . . . . ?
C18 C19 C20 N2 -0.6(4) . . . . ?
C18 C17 C21 C22 -2.7(5) . . . . ?
C16 C17 C21 C22 177.3(3) . . . . ?
C17 C21 C22 C23 1.9(5) . . . . ?
C21 C22 C23 C24 0.5(5) . . . . ?
C22 C23 C24 C18 -2.0(5) . . . . ?
C22 C23 C24 C25 177.8(3) . . . . ?
C19 C18 C24 C23 -179.0(3) . . . . ?
C17 C18 C24 C23 1.1(4) . . . . ?
C19 C18 C24 C25 1.3(4) . . . . ?
C17 C18 C24 C25 -178.7(3) . . . . ?
C23 C24 C25 C26 -179.1(3) . . . . ?
C18 C24 C25 C26 0.7(4) . . . . ?
C24 C25 C26 C27 -1.7(5) . . . . ?
C18 C19 C27 C26 1.3(4) . . . . ?
C20 C19 C27 C26 -179.0(3) . . . . ?
C25 C26 C27 C19 0.7(5) . . . . ?
N2 C28 C29 C30 92.9(3) . . . . ?
C28 C29 C30 O8 39.9(3) . . . . ?
C28 C29 C30 O7 -143.3(2) . . . . ?
N3 C31 C32 C33 1.4(5) . . . . ?
C31 C32 C33 C34 -0.5(6) . . . . ?
C32 C33 C34 C35 -0.2(7) . . . . ?
C33 C34 C35 N3 0.1(7) . . . . ?
O2 C5 N1 C1 172.3(3) . . . . ?
C4 C5 N1 C1 -7.1(4) . . . . ?
O2 C5 N1 C13 -3.7(4) . . . . ?
C4 C5 N1 C13 176.9(2) . . . . ?
O1 C1 N1 C5 -171.9(3) . . . . ?
C2 C1 N1 C5 7.8(4) . . . . ?
O1 C1 N1 C13 4.2(4) . . . . ?
C2 C1 N1 C13 -176.1(2) . . . . ?
C14 C13 N1 C5 90.9(3) . . . . ?
C14 C13 N1 C1 -85.4(3) . . . . ?
O5 C16 N2 C20 176.5(3) . . . . ?
C17 C16 N2 C20 -4.9(4) . . . . ?
O5 C16 N2 C28 -3.7(4) . . . . ?
C17 C16 N2 C28 174.9(2) . . . . ?
O6 C20 N2 C16 -176.7(3) . . . . ?
C19 C20 N2 C16 4.2(4) . . . . ?
O6 C20 N2 C28 3.5(4) . . . . ?
C19 C20 N2 C28 -175.6(2) . . . . ?
C29 C28 N2 C16 86.5(3) . . . . ?
C29 C28 N2 C20 -93.7(3) . . . . ?
C34 C35 N3 C31 0.7(6) . . . . ?
C34 C35 N3 Cu1 -178.8(3) . . . . ?
C32 C31 N3 C35 -1.5(5) . . . . ?
C32 C31 N3 Cu1 178.1(2) . . . . ?
O7 Cu1 N3 C35 47.7(3) . . . . ?
O4 Cu1 N3 C35 -43.8(3) 2_666 . . . ?
O8 Cu1 N3 C35 -130.7(3) 2_666 . . . ?
O3 Cu1 N3 C35 136.1(3) . . . . ?
Cu1 Cu1 N3 C35 -178.7(2) 2_666 . . . ?
O7 Cu1 N3 C31 -131.9(2) . . . . ?
O4 Cu1 N3 C31 136.7(2) 2_666 . . . ?
O8 Cu1 N3 C31 49.8(2) 2_666 . . . ?
O3 Cu1 N3 C31 -43.4(2) . . . . ?
Cu1 Cu1 N3 C31 1.8(5) 2_666 . . . ?
O4 C15 O3 Cu1 -8.8(4) . . . . ?
C14 C15 O3 Cu1 168.52(19) . . . . ?
O7 Cu1 O3 C15 -85.3(2) . . . . ?
O4 Cu1 O3 C15 -7.1(5) 2_666 . . . ?
O8 Cu1 O3 C15 81.8(2) 2_666 . . . ?
N3 Cu1 O3 C15 173.4(2) . . . . ?
Cu1 Cu1 O3 C15 2.3(2) 2_666 . . . ?
O3 C15 O4 Cu1 10.6(4) . . . 2_666 ?
C14 C15 O4 Cu1 -166.70(19) . . . 2_666 ?
O8 C30 O7 Cu1 7.4(3) . . . . ?
C29 C30 O7 Cu1 -169.04(17) . . . . ?
O4 Cu1 O7 C30 -95.17(19) 2_666 . . . ?
O8 Cu1 O7 C30 -23.0(4) 2_666 . . . ?
O3 Cu1 O7 C30 72.76(19) . . . . ?
N3 Cu1 O7 C30 164.47(18) . . . . ?
Cu1 Cu1 O7 C30 -6.57(18) 2_666 . . . ?
O7 C30 O8 Cu1 -2.6(4) . . . 2_666 ?
C29 C30 O8 Cu1 173.87(16) . . . 2_666 ?
O1S C1S O1S C1S -0.003(5) 2_566 . . 2_566 ?
